data_7703954
loop_
_publ_author_name
'Anjana, S. S.'
'Varghese, B.'
'Murthy, Narasimha N.'

_publ_section_title
;
 Coligand modulated oxidative O-demethylation of a methyl ether appended
 tetradentate N-ligand in Co(ii) complexes.
;
_journal_issue 10
_journal_name_full 'Dalton transactions (Cambridge, England : 2003)'
_journal_page_first 3187
_journal_page_last 3197
_journal_paper_doi 10.1039/c9dt04609g
_journal_volume 49
_journal_year 2020
_chemical_formula_moiety '(C36 H34 N6 O4 Co2) . (Cl0.64 I1.36) . 0.36(C2 H3 N) . 4(H2 O)'
_chemical_formula_sum 'C36.73 H43.09 Cl0.64 Co2 I1.36 N6.36 O8'
_chemical_formula_weight 1015.07
_space_group_crystal_system orthorhombic
_space_group_IT_number 62
_space_group_name_Hall '-P 2ac 2n'
_space_group_name_H-M_alt 'P n m a'
_atom_sites_solution_hydrogens mixed
_audit_creation_method SHELXL-2018/3
_audit_update_record
;
2020-01-01 deposited with the CCDC.	2020-01-09 downloaded from the CCDC.
;
_cell_angle_alpha 90
_cell_angle_beta 90
_cell_angle_gamma 90
_cell_formula_units_Z 4
_cell_length_a 16.0730(4)
_cell_length_b 16.5200(4)
_cell_length_c 16.8530(4)
_cell_measurement_reflns_used 9476
_cell_measurement_temperature 293(2)
_cell_measurement_theta_max 23.4
_cell_measurement_theta_min 2.9
_cell_volume 4474.91(19)
_computing_cell_refinement 'APEX2/SAINT (Bruker, 2004)'
_computing_data_collection 'APEX2 (Bruker, 2004)'
_computing_data_reduction 'SAINT/XPREP (Bruker, 2004)'
_computing_molecular_graphics 'ORTEP3 (Farrugia, 1997) and Mercury (Bruno et al., 2002)'
_computing_publication_material 'SHELXL-2018/3 (Sheldrick, 2018)'
_computing_structure_refinement 'SHELXL-2018/3 (Sheldrick, 2018)'
_computing_structure_solution 'SHELXT-2014/5 (Sheldrick, 2014)'
_diffrn_ambient_temperature 293(2)
_diffrn_measured_fraction_theta_full 0.998
_diffrn_measured_fraction_theta_max 0.998
_diffrn_measurement_device_type 'Bruker axs kappa apex2 CCD diffractometer'
_diffrn_measurement_method '\w and \f scan'
_diffrn_radiation_type MoK\a
_diffrn_radiation_wavelength 0.71073
_diffrn_reflns_av_R_equivalents 0.0322
_diffrn_reflns_av_unetI/netI 0.0302
_diffrn_reflns_Laue_measured_fraction_full 0.998
_diffrn_reflns_Laue_measured_fraction_max 0.998
_diffrn_reflns_limit_h_max 19
_diffrn_reflns_limit_h_min -15
_diffrn_reflns_limit_k_max 19
_diffrn_reflns_limit_k_min -18
_diffrn_reflns_limit_l_max 18
_diffrn_reflns_limit_l_min -19
_diffrn_reflns_number 18230
_diffrn_reflns_point_group_measured_fraction_full 0.998
_diffrn_reflns_point_group_measured_fraction_max 0.998
_diffrn_reflns_theta_full 24.997
_diffrn_reflns_theta_max 24.997
_diffrn_reflns_theta_min 1.751
_diffrn_source 'Sealed tube'
_exptl_absorpt_coefficient_mu 1.772
_exptl_absorpt_correction_T_max 0.76
_exptl_absorpt_correction_T_min 0.58
_exptl_absorpt_correction_type multi-scan
_exptl_absorpt_process_details 'SADABS (Bruker, 2006)'
_exptl_crystal_colour red
_exptl_crystal_density_diffrn 1.507
_exptl_crystal_description needle
_exptl_crystal_F_000 2036
_exptl_crystal_size_max 0.300
_exptl_crystal_size_mid 0.200
_exptl_crystal_size_min 0.100
_refine_diff_density_max 1.828
_refine_diff_density_min -0.400
_refine_diff_density_rms 0.176
_refine_ls_extinction_method none
_refine_ls_goodness_of_fit_ref 1.080
_refine_ls_hydrogen_treatment mixed
_refine_ls_matrix_type full
_refine_ls_number_parameters 307
_refine_ls_number_reflns 4082
_refine_ls_number_restraints 104
_refine_ls_restrained_S_all 1.083
_refine_ls_R_factor_all 0.0777
_refine_ls_R_factor_gt 0.0596
_refine_ls_shift/su_max 0.000
_refine_ls_shift/su_mean 0.000
_refine_ls_structure_factor_coef Fsqd
_refine_ls_weighting_details 'w=1/[\s^2^(Fo^2^)+(0.1268P)^2^+5.0221P] where P=(Fo^2^+2Fc^2^)/3'
_refine_ls_weighting_scheme calc
_refine_ls_wR_factor_gt 0.1827
_refine_ls_wR_factor_ref 0.1988
_reflns_Friedel_coverage 0.000
_reflns_number_gt 3125
_reflns_number_total 4082
_reflns_threshold_expression 'I > 2\s(I)'
_cod_data_source_file c9dt04609g2.cif
_cod_data_source_block BABU
_cod_database_code 7703954
_shelx_shelxl_version_number 2018/3
_shelx_space_group_comment
;
The symmetry employed for this shelxl refinement is uniquely defined
by the following loop, which should always be used as a source of
symmetry information in preference to the above space-group names.
They are only intended as comments.
;
_shelx_estimated_absorpt_t_min 0.619
_shelx_estimated_absorpt_t_max 0.843

loop_
_space_group_symop_operation_xyz
'x, y, z'
'-x+1/2, -y, z+1/2'
'x+1/2, -y+1/2, -z+1/2'
'-x, y+1/2, -z'
'-x, -y, -z'
'x-1/2, y, -z-1/2'
'-x-1/2, y-1/2, z-1/2'
'x, -y-1/2, z'

loop_
_atom_site_label
_atom_site_type_symbol
_atom_site_fract_x
_atom_site_fract_y
_atom_site_fract_z
_atom_site_U_iso_or_equiv
_atom_site_adp_type
_atom_site_occupancy
_atom_site_site_symmetry_order
_atom_site_calc_flag
_atom_site_refinement_flags_posn
_atom_site_refinement_flags_adp
_atom_site_refinement_flags_occupancy
_atom_site_disorder_assembly
_atom_site_disorder_group
C1 C 0.0509(4) 0.5688(4) -0.1748(4) 0.0504(15) Uani 1 1 d . . . . .
H1 H 0.023631 0.611065 -0.149307 0.061 Uiso 1 1 calc R U . . .
C2 C 0.0555(5) 0.5695(5) -0.2566(5) 0.070(2) Uani 1 1 d . . . . .
H2 H 0.029984 0.611355 -0.284367 0.084 Uiso 1 1 calc R U . . .
C3 C 0.0954(5) 0.5119(6) -0.2968(4) 0.075(3) Uani 1 1 d . . . . .
H3 H 0.098682 0.513007 -0.351916 0.090 Uiso 1 1 calc R U . . .
C4 C 0.1327(4) 0.4490(5) -0.2520(4) 0.0636(19) Uani 1 1 d . . . . .
H4 H 0.161062 0.406997 -0.276927 0.076 Uiso 1 1 calc R U . . .
C5 C 0.1257(3) 0.4517(4) -0.1688(3) 0.0436(13) Uani 1 1 d . . . . .
C6 C 0.1624(3) 0.3909(4) -0.1131(3) 0.0447(13) Uani 1 1 d . . . . .
H6A H 0.213984 0.369964 -0.134783 0.054 Uiso 1 1 calc R U . . .
H6B H 0.124212 0.346005 -0.106052 0.054 Uiso 1 1 calc R U . . .
C7 C 0.2550(3) 0.4798(3) -0.0379(3) 0.0362(12) Uani 1 1 d . . . . .
C8 C 0.3334(3) 0.4465(4) -0.0480(3) 0.0453(14) Uani 1 1 d . . . . .
H8 H 0.340260 0.390887 -0.053106 0.054 Uiso 1 1 calc R U . . .
C9 C 0.4008(4) 0.4975(4) -0.0503(4) 0.0557(18) Uani 1 1 d . . . . .
H9 H 0.453839 0.476316 -0.057931 0.067 Uiso 1 1 calc R U . . .
C10 C 0.3908(4) 0.5784(5) -0.0415(4) 0.0576(17) Uani 1 1 d . . . . .
H10 H 0.436914 0.612391 -0.043144 0.069 Uiso 1 1 calc R U . . .
C11 C 0.3124(3) 0.6105(4) -0.0301(3) 0.0506(15) Uani 1 1 d . . . . .
H11 H 0.306496 0.666143 -0.023680 0.061 Uiso 1 1 calc R U . . .
C12 C 0.2429(3) 0.5620(3) -0.0282(3) 0.0352(12) Uani 1 1 d . . . . .
C13 C 0.1791(3) 0.3749(3) 0.0351(3) 0.0412(13) Uani 1 1 d . . . . .
H13A H 0.231703 0.346302 0.037736 0.049 Uiso 1 1 calc R U . . .
H13B H 0.134828 0.335382 0.029768 0.049 Uiso 1 1 calc R U . . .
C14 C 0.1664(3) 0.4246(3) 0.1099(3) 0.0421(13) Uani 1 1 d . . . . .
C15 C 0.1964(4) 0.4068(4) 0.1853(4) 0.0581(17) Uani 1 1 d . . . . .
H15 H 0.227875 0.360282 0.192950 0.070 Uiso 1 1 calc R U . . .
C16 C 0.1801(5) 0.4576(5) 0.2498(4) 0.069(2) Uani 1 1 d . . . . .
H16 H 0.197908 0.444952 0.300832 0.082 Uiso 1 1 calc R U . . .
C17 C 0.1384(5) 0.5240(5) 0.2345(4) 0.067(2) Uani 1 1 d . . . . .
H17 H 0.127656 0.560294 0.275451 0.080 Uiso 1 1 calc R U . . .
C18 C 0.1098(3) 0.5414(4) 0.1587(3) 0.0448(13) Uani 1 1 d . . . . .
H18 H 0.081908 0.589946 0.150019 0.054 Uiso 1 1 calc R U . . .
N1 N 0.0839(2) 0.5101(3) -0.1311(3) 0.0377(11) Uani 1 1 d . . . . .
N2 N 0.1787(2) 0.4312(2) -0.0345(2) 0.0332(9) Uani 1 1 d . . . . .
N3 N 0.1212(3) 0.4905(3) 0.0971(3) 0.0354(10) Uani 1 1 d . . . . .
O1 O 0.00389(19) 0.4268(2) -0.0031(2) 0.0333(8) Uani 1 1 d D . . . .
O2 O 0.1659(2) 0.5900(2) -0.0187(2) 0.0387(8) Uani 1 1 d . . . . .
O3 O -0.0473(8) 0.750000 -0.1190(8) 0.143(4) Uani 1 2 d DS TU P . .
O4 O 0.2207(7) 0.750000 -0.2132(8) 0.132(4) Uani 1 2 d DS TU P . .
O5 O -0.0894(8) 0.750000 -0.2795(9) 0.157(5) Uani 1 2 d DS TU P . .
O6 O 0.1301(6) 0.750000 -0.0725(5) 0.092(2) Uani 1 2 d DS TU P . .
Co1 Co 0.08965(4) 0.50553(4) -0.01453(4) 0.0299(3) Uani 1 1 d . . . . .
I1 I 0.40090(6) 0.250000 0.08585(6) 0.0688(4) Uani 0.771(4) 2 d S T P . .
I2 I -0.02096(7) 0.250000 -0.11951(7) 0.0601(5) Uani 0.591(3) 2 d S T P . .
Cl1 Cl 0.2689(8) 0.250000 -0.3094(8) 0.115(4) Uani 0.637(6) 2 d S TU P A 1
N4 N 0.261(5) 0.250000 -0.304(4) 0.103(16) Uani 0.364(6) 2 d DS TU P B 2
C19 C 0.3019(18) 0.250000 -0.2474(17) 0.059(6) Uani 0.364(6) 2 d DS TU P B 2
C20 C 0.369(2) 0.250000 -0.193(2) 0.094(9) Uani 0.364(6) 2 d DS TU P B 2
H20A H 0.348153 0.250000 -0.139998 0.141 Uiso 0.364(6) 2 calc R U P B 2
H20B H 0.402564 0.202552 -0.201615 0.141 Uiso 0.182(3) 1 calc R U P B 2
H20C H 0.402564 0.297448 -0.201615 0.141 Uiso 0.182(3) 1 calc R U P B 2
H1A H -0.002(7) 0.3697(17) 0.004(7) 0.18(5) Uiso 1 1 d D . . . .
H3B H -0.052(8) 0.750000 -0.1727(18) 0.142(11) Uiso 1 2 d DS U P . .
H3A H 0.007(3) 0.750000 -0.105(7) 0.147(11) Uiso 1 2 d DS U P . .
H4A H 0.206(7) 0.750000 -0.1611(19) 0.128(11) Uiso 1 2 d DS U P . .
H4B H 0.175(4) 0.750000 -0.243(5) 0.130(11) Uiso 1 2 d DS U P . .
H5A H -0.044(4) 0.750000 -0.311(6) 0.158(12) Uiso 1 2 d DS U P . .
H5B H -0.136(4) 0.750000 -0.309(6) 0.155(12) Uiso 1 2 d DS U P . .
H6C H 0.132(5) 0.7947(6) -0.042(2) 0.093(11) Uiso 1 1 d D U . . .

loop_
_atom_site_aniso_label
_atom_site_aniso_U_11
_atom_site_aniso_U_22
_atom_site_aniso_U_33
_atom_site_aniso_U_23
_atom_site_aniso_U_13
_atom_site_aniso_U_12
C1 0.045(3) 0.048(4) 0.058(4) 0.022(3) -0.009(3) -0.010(3)
C2 0.057(4) 0.092(6) 0.060(4) 0.029(4) -0.008(4) -0.013(4)
C3 0.063(5) 0.121(7) 0.041(4) 0.021(4) -0.010(3) -0.033(5)
C4 0.051(4) 0.091(6) 0.049(4) -0.015(4) 0.004(3) -0.017(4)
C5 0.029(3) 0.053(4) 0.048(3) -0.001(3) -0.001(2) -0.007(2)
C6 0.037(3) 0.043(3) 0.054(3) -0.012(3) 0.001(2) 0.000(2)
C7 0.027(3) 0.049(3) 0.033(3) 0.002(2) -0.001(2) -0.004(2)
C8 0.035(3) 0.058(4) 0.042(3) 0.006(3) -0.001(2) 0.009(3)
C9 0.028(3) 0.082(5) 0.057(4) 0.003(3) 0.002(3) -0.005(3)
C10 0.039(3) 0.073(5) 0.061(4) 0.007(3) -0.003(3) -0.016(3)
C11 0.042(3) 0.050(4) 0.060(4) 0.003(3) -0.003(3) -0.010(3)
C12 0.031(3) 0.038(3) 0.036(3) 0.009(2) 0.000(2) -0.002(2)
C13 0.037(3) 0.034(3) 0.052(3) 0.011(2) 0.004(2) 0.007(2)
C14 0.031(3) 0.044(3) 0.051(3) 0.018(3) -0.001(2) -0.004(2)
C15 0.053(4) 0.067(4) 0.054(4) 0.024(3) -0.009(3) -0.004(3)
C16 0.062(4) 0.090(6) 0.054(4) 0.023(4) -0.019(3) -0.012(4)
C17 0.063(4) 0.087(6) 0.051(4) -0.007(4) -0.003(3) -0.024(4)
C18 0.043(3) 0.045(3) 0.046(3) -0.005(3) 0.002(3) -0.010(3)
N1 0.030(2) 0.040(3) 0.043(3) 0.005(2) -0.0028(19) -0.0085(18)
N2 0.028(2) 0.031(2) 0.040(2) 0.0030(18) 0.0015(18) 0.0013(17)
N3 0.031(2) 0.038(3) 0.037(2) 0.0020(19) 0.0004(19) -0.0062(18)
O1 0.0290(18) 0.026(2) 0.045(2) 0.0033(15) 0.0024(14) -0.0013(13)
O2 0.0345(19) 0.0312(19) 0.050(2) 0.0045(16) 0.0000(16) -0.0043(15)
O3 0.119(7) 0.156(9) 0.156(8) 0.000 0.039(7) 0.000
O4 0.127(7) 0.125(7) 0.144(8) 0.000 0.053(6) 0.000
O5 0.134(8) 0.156(9) 0.180(10) 0.000 0.047(7) 0.000
O6 0.099(6) 0.059(5) 0.119(7) 0.000 0.005(5) 0.000
Co1 0.0258(4) 0.0266(4) 0.0374(5) 0.0031(3) -0.0006(3) 0.0001(2)
I1 0.0692(7) 0.0487(6) 0.0884(8) 0.000 -0.0195(4) 0.000
I2 0.0575(7) 0.0338(6) 0.0889(9) 0.000 -0.0038(5) 0.000
Cl1 0.094(5) 0.047(3) 0.205(9) 0.000 0.062(5) 0.000
N4 0.10(2) 0.08(2) 0.13(2) 0.000 0.037(16) 0.000
C19 0.068(10) 0.040(9) 0.070(10) 0.000 0.019(8) 0.000
C20 0.135(16) 0.030(11) 0.118(16) 0.000 0.023(14) 0.000

loop_
_atom_type_symbol
_atom_type_description
_atom_type_scat_dispersion_real
_atom_type_scat_dispersion_imag
_atom_type_scat_source
C C 0.0033 0.0016 'International Tables Vol C Tables 4.2.6.8 and 6.1.1.4'
H H 0.0000 0.0000 'International Tables Vol C Tables 4.2.6.8 and 6.1.1.4'
N N 0.0061 0.0033 'International Tables Vol C Tables 4.2.6.8 and 6.1.1.4'
O O 0.0106 0.0060 'International Tables Vol C Tables 4.2.6.8 and 6.1.1.4'
Co Co 0.3494 0.9721 'International Tables Vol C Tables 4.2.6.8 and 6.1.1.4'
Cl Cl 0.1484 0.1585 'International Tables Vol C Tables 4.2.6.8 and 6.1.1.4'
I I -0.4742 1.8119 'International Tables Vol C Tables 4.2.6.8 and 6.1.1.4'

loop_
_geom_angle_atom_site_label_1
_geom_angle_atom_site_label_2
_geom_angle_atom_site_label_3
_geom_angle
_geom_angle_site_symmetry_1
_geom_angle_site_symmetry_3
_geom_angle_publ_flag
N1 C1 C2 122.6(7) . . ?
N1 C1 H1 118.7 . . ?
C2 C1 H1 118.7 . . ?
C3 C2 C1 121.8(7) . . ?
C3 C2 H2 119.1 . . ?
C1 C2 H2 119.1 . . ?
C2 C3 C4 117.1(7) . . ?
C2 C3 H3 121.4 . . ?
C4 C3 H3 121.4 . . ?
C5 C4 C3 118.2(7) . . ?
C5 C4 H4 120.9 . . ?
C3 C4 H4 120.9 . . ?
N1 C5 C4 122.5(6) . . ?
N1 C5 C6 112.7(5) . . ?
C4 C5 C6 124.8(6) . . ?
C5 C6 N2 108.9(5) . . ?
C5 C6 H6A 109.9 . . ?
N2 C6 H6A 109.9 . . ?
C5 C6 H6B 109.9 . . ?
N2 C6 H6B 109.9 . . ?
H6A C6 H6B 108.3 . . ?
C12 C7 C8 122.1(5) . . ?
C12 C7 N2 114.6(4) . . ?
C8 C7 N2 123.3(5) . . ?
C9 C8 C7 118.6(6) . . ?
C9 C8 H8 120.7 . . ?
C7 C8 H8 120.7 . . ?
C10 C9 C8 120.6(6) . . ?
C10 C9 H9 119.7 . . ?
C8 C9 H9 119.7 . . ?
C9 C10 C11 120.2(6) . . ?
C9 C10 H10 119.9 . . ?
C11 C10 H10 119.9 . . ?
C12 C11 C10 121.3(6) . . ?
C12 C11 H11 119.3 . . ?
C10 C11 H11 119.3 . . ?
O2 C12 C11 123.7(5) . . ?
O2 C12 C7 119.1(4) . . ?
C11 C12 C7 117.2(5) . . ?
N2 C13 C14 108.4(4) . . ?
N2 C13 H13A 110.0 . . ?
C14 C13 H13A 110.0 . . ?
N2 C13 H13B 110.0 . . ?
C14 C13 H13B 110.0 . . ?
H13A C13 H13B 108.4 . . ?
N3 C14 C15 120.7(6) . . ?
N3 C14 C13 112.5(4) . . ?
C15 C14 C13 126.8(5) . . ?
C14 C15 C16 121.3(6) . . ?
C14 C15 H15 119.3 . . ?
C16 C15 H15 119.3 . . ?
C17 C16 C15 116.4(6) . . ?
C17 C16 H16 121.8 . . ?
C15 C16 H16 121.8 . . ?
C16 C17 C18 121.6(7) . . ?
C16 C17 H17 119.2 . . ?
C18 C17 H17 119.2 . . ?
N3 C18 C17 122.3(6) . . ?
N3 C18 H18 118.9 . . ?
C17 C18 H18 118.9 . . ?
C1 N1 C5 117.7(5) . . ?
C1 N1 Co1 126.9(4) . . ?
C5 N1 Co1 115.0(4) . . ?
C7 N2 C13 111.5(4) . . ?
C7 N2 C6 110.7(4) . . ?
C13 N2 C6 114.6(4) . . ?
C7 N2 Co1 106.3(3) . . ?
C13 N2 Co1 105.3(3) . . ?
C6 N2 Co1 108.0(3) . . ?
C14 N3 C18 117.5(5) . . ?
C14 N3 Co1 113.6(4) . . ?
C18 N3 Co1 128.6(4) . . ?
Co1 O1 Co1 100.80(17) 5_565 . ?
Co1 O1 H1A 119(7) 5_565 . ?
Co1 O1 H1A 139(7) . . ?
C12 O2 Co1 110.8(3) . . ?
H3B O3 H3A 109(3) . . ?
H4A O4 H4B 109(3) . . ?
H5A O5 H5B 110(3) . . ?
H6C O6 H6C 111(4) . 8_575 ?
O2 Co1 O1 94.94(15) . 5_565 ?
O2 Co1 O1 173.51(16) . . ?
O1 Co1 O1 79.20(17) 5_565 . ?
O2 Co1 N2 89.00(17) . . ?
O1 Co1 N2 175.87(16) 5_565 . ?
O1 Co1 N2 96.93(17) . . ?
O2 Co1 N3 87.76(16) . . ?
O1 Co1 N3 97.40(17) 5_565 . ?
O1 Co1 N3 90.23(16) . . ?
N2 Co1 N3 83.97(18) . . ?
O2 Co1 N1 87.94(16) . . ?
O1 Co1 N1 95.55(17) 5_565 . ?
O1 Co1 N1 95.35(16) . . ?
N2 Co1 N1 83.33(18) . . ?
N3 Co1 N1 166.65(18) . . ?
O2 Co1 Co1 134.57(12) . 5_565 ?
O1 Co1 Co1 39.69(10) 5_565 5_565 ?
O1 Co1 Co1 39.50(10) . 5_565 ?
N2 Co1 Co1 136.42(13) . 5_565 ?
N3 Co1 Co1 94.94(13) . 5_565 ?
N1 Co1 Co1 97.08(12) . 5_565 ?
N4 C19 C20 165(5) . . ?
C19 C20 H20A 109.5 . . ?
C19 C20 H20B 109.5 . . ?
H20A C20 H20B 109.5 . . ?
C19 C20 H20C 109.5 . . ?
H20A C20 H20C 109.5 . . ?
H20B C20 H20C 109.5 . . ?

loop_
_geom_bond_atom_site_label_1
_geom_bond_atom_site_label_2
_geom_bond_distance
_geom_bond_site_symmetry_2
_geom_bond_publ_flag
C1 N1 1.328(7) . ?
C1 C2 1.380(10) . ?
C1 H1 0.9300 . ?
C2 C3 1.333(11) . ?
C2 H2 0.9300 . ?
C3 C4 1.418(11) . ?
C3 H3 0.9300 . ?
C4 C5 1.408(9) . ?
C4 H4 0.9300 . ?
C5 N1 1.335(7) . ?
C5 C6 1.496(8) . ?
C6 N2 1.504(7) . ?
C6 H6A 0.9700 . ?
C6 H6B 0.9700 . ?
C7 C12 1.381(8) . ?
C7 C8 1.386(7) . ?
C7 N2 1.467(6) . ?
C8 C9 1.373(8) . ?
C8 H8 0.9300 . ?
C9 C10 1.353(10) . ?
C9 H9 0.9300 . ?
C10 C11 1.381(8) . ?
C10 H10 0.9300 . ?
C11 C12 1.376(7) . ?
C11 H11 0.9300 . ?
C12 O2 1.332(6) . ?
C13 N2 1.497(6) . ?
C13 C14 1.518(8) . ?
C13 H13A 0.9700 . ?
C13 H13B 0.9700 . ?
C14 N3 1.327(7) . ?
C14 C15 1.389(8) . ?
C15 C16 1.398(10) . ?
C15 H15 0.9300 . ?
C16 C17 1.311(11) . ?
C16 H16 0.9300 . ?
C17 C18 1.388(9) . ?
C17 H17 0.9300 . ?
C18 N3 1.348(7) . ?
C18 H18 0.9300 . ?
N1 Co1 1.968(5) . ?
N2 Co1 1.916(4) . ?
N3 Co1 1.965(4) . ?
O1 Co1 1.897(3) 5_565 ?
O1 Co1 1.904(3) . ?
O1 H1A 0.96(2) . ?
O2 Co1 1.859(3) . ?
O3 H3B 0.91(2) . ?
O3 H3A 0.90(2) . ?
O4 H4A 0.91(2) . ?
O4 H4B 0.90(2) . ?
O5 H5A 0.90(2) . ?
O5 H5B 0.90(2) . ?
O6 H6C 0.897(19) . ?
O6 H6C 0.897(19) 8_575 ?
Co1 Co1 2.9287(12) 5_565 ?
N4 C19 1.164(17) . ?
C19 C20 1.415(17) . ?
C20 H20A 0.9600 . ?
C20 H20B 0.9600 . ?
C20 H20C 0.9600 . ?

loop_
_geom_hbond_atom_site_label_D
_geom_hbond_atom_site_label_H
_geom_hbond_atom_site_label_A
_geom_hbond_distance_DH
_geom_hbond_distance_HA
_geom_hbond_distance_DA
_geom_hbond_angle_DHA
_geom_hbond_site_symmetry_A
_geom_hbond_publ_flag
C1 H1 O3 0.93 2.61 3.513(9) 162.9 . yes
C6 H6B I2 0.97 2.83 3.757(6) 160.1 . yes
C13 H13A I1 0.97 3.25 4.207(5) 168.1 . yes
C13 H13B O3 0.97 2.50 3.278(10) 137.6 5_565 yes
C15 H15 O4 0.93 2.55 3.379(9) 148.6 2_565 yes
C18 H18 I2 0.93 2.87 3.788(6) 171.1 5_565 yes
O1 H1A I2 0.96(2) 2.89(10) 3.542(4) 126(9) . yes
O3 H3B O5 0.91(2) 1.90(4) 2.79(2) 166(13) . yes
O3 H3A O6 0.90(2) 2.06(3) 2.958(18) 179(12) . yes
O4 H4A O6 0.91(2) 1.92(6) 2.783(14) 156(10) . yes
O4 H4B I1 0.90(2) 3.12(6) 3.909(15) 147(9) 2_564 yes
O5 H5A I1 0.90(2) 2.89(2) 3.785(12) 179(10) 2_564 yes
O5 H5B O4 0.90(2) 2.34(8) 3.055(16) 137(10) 6 yes
O6 H6C O2 0.897(19) 2.02(2) 2.852(5) 153(5) 8_575 yes
C1 H1 O3 0.93 2.61 3.513(9) 162.9 . yes
C6 H6B I2 0.97 2.83 3.757(6) 160.1 . yes
C13 H13A I1 0.97 3.25 4.207(5) 168.1 . yes
C13 H13B O3 0.97 2.50 3.278(10) 137.6 5_565 yes
C15 H15 O4 0.93 2.55 3.379(9) 148.6 2_565 yes
C18 H18 I2 0.93 2.87 3.788(6) 171.1 5_565 yes
O1 H1A I2 0.96(2) 2.89(10) 3.542(4) 126(9) . yes
O3 H3B O5 0.91(2) 1.90(4) 2.79(2) 166(13) . yes
O3 H3A O6 0.90(2) 2.06(3) 2.958(18) 179(12) . yes
O4 H4A O6 0.91(2) 1.92(6) 2.783(14) 156(10) . yes
O4 H4B I1 0.90(2) 3.12(6) 3.909(15) 147(9) 2_564 yes
O5 H5A I1 0.90(2) 2.89(2) 3.785(12) 179(10) 2_564 yes
O5 H5B O4 0.90(2) 2.34(8) 3.055(16) 137(10) 6 yes
O6 H6C O2 0.897(19) 2.02(2) 2.852(5) 153(5) 8_575 yes

loop_
_geom_torsion_atom_site_label_1
_geom_torsion_atom_site_label_2
_geom_torsion_atom_site_label_3
_geom_torsion_atom_site_label_4
_geom_torsion
_geom_torsion_site_symmetry_1
_geom_torsion_site_symmetry_2
_geom_torsion_site_symmetry_3
_geom_torsion_site_symmetry_4
_geom_torsion_publ_flag
N1 C1 C2 C3 -1.7(10) . . . . ?
C1 C2 C3 C4 0.5(10) . . . . ?
C2 C3 C4 C5 -0.4(9) . . . . ?
C3 C4 C5 N1 1.5(9) . . . . ?
C3 C4 C5 C6 -179.1(5) . . . . ?
N1 C5 C6 N2 -27.5(6) . . . . ?
C4 C5 C6 N2 153.0(5) . . . . ?
C12 C7 C8 C9 -1.6(8) . . . . ?
N2 C7 C8 C9 180.0(5) . . . . ?
C7 C8 C9 C10 1.1(10) . . . . ?
C8 C9 C10 C11 0.0(11) . . . . ?
C9 C10 C11 C12 -0.6(10) . . . . ?
C10 C11 C12 O2 -178.9(5) . . . . ?
C10 C11 C12 C7 0.2(8) . . . . ?
C8 C7 C12 O2 -180.0(5) . . . . ?
N2 C7 C12 O2 -1.4(7) . . . . ?
C8 C7 C12 C11 1.0(8) . . . . ?
N2 C7 C12 C11 179.5(4) . . . . ?
N2 C13 C14 N3 30.0(6) . . . . ?
N2 C13 C14 C15 -150.3(5) . . . . ?
N3 C14 C15 C16 -0.1(9) . . . . ?
C13 C14 C15 C16 -179.8(6) . . . . ?
C14 C15 C16 C17 -2.8(10) . . . . ?
C15 C16 C17 C18 1.9(11) . . . . ?
C16 C17 C18 N3 1.9(10) . . . . ?
C2 C1 N1 C5 2.6(8) . . . . ?
C2 C1 N1 Co1 174.9(5) . . . . ?
C4 C5 N1 C1 -2.5(8) . . . . ?
C6 C5 N1 C1 177.9(5) . . . . ?
C4 C5 N1 Co1 -175.7(4) . . . . ?
C6 C5 N1 Co1 4.7(6) . . . . ?
C12 C7 N2 C13 -115.6(5) . . . . ?
C8 C7 N2 C13 62.9(6) . . . . ?
C12 C7 N2 C6 115.6(5) . . . . ?
C8 C7 N2 C6 -65.9(6) . . . . ?
C12 C7 N2 Co1 -1.4(5) . . . . ?
C8 C7 N2 Co1 177.1(4) . . . . ?
C14 C13 N2 C7 72.4(5) . . . . ?
C14 C13 N2 C6 -160.9(4) . . . . ?
C14 C13 N2 Co1 -42.4(4) . . . . ?
C5 C6 N2 C7 -78.5(5) . . . . ?
C5 C6 N2 C13 154.3(4) . . . . ?
C5 C6 N2 Co1 37.4(5) . . . . ?
C15 C14 N3 C18 3.7(7) . . . . ?
C13 C14 N3 C18 -176.5(4) . . . . ?
C15 C14 N3 Co1 177.6(4) . . . . ?
C13 C14 N3 Co1 -2.6(5) . . . . ?
C17 C18 N3 C14 -4.7(8) . . . . ?
C17 C18 N3 Co1 -177.5(4) . . . . ?
C11 C12 O2 Co1 -177.3(4) . . . . ?
C7 C12 O2 Co1 3.7(6) . . . . ?
C12 O2 Co1 O1 177.7(3) . . . 5_565 ?
C12 O2 Co1 N2 -3.6(3) . . . . ?
C12 O2 Co1 N3 80.4(3) . . . . ?
C12 O2 Co1 N1 -86.9(3) . . . . ?
C12 O2 Co1 Co1 175.1(2) . . . 5_565 ?
